data_4025086
loop_
_publ_author_name
'Andrzej Rajca'
'Makoto Miyasaka'
'Shuzhang Xiao'
'Przemys\/law J. Boraty\'nski'
'Maren Pink'
'Suchada Rajca'

_publ_section_title
;
Intramolecular Cyclization of Thiophene-Based [7]Helicenes to
Quasi-[8]Circulenes
;
_journal_name_full 'Journal of Organic Chemistry'
_journal_page_first 9105
_journal_page_last 9111
_journal_paper_doi 10.1021/jo902030u
_journal_volume 74
_journal_year 2009
_chemical_formula_moiety 'C48 H62 S5'
_chemical_formula_sum 'C48 H62 S5'
_chemical_formula_weight 799.28
_chemical_name_systematic
; 
 ? 
;
_space_group_IT_number 2
_symmetry_cell_setting triclinic
_symmetry_space_group_name_Hall '-P 1'
_symmetry_space_group_name_H-M 'P -1'
_atom_sites_solution_hydrogens geom
_atom_sites_solution_primary direct
_atom_sites_solution_secondary difmap
_audit_creation_method SHELXL-97
_cell_angle_alpha 105.74(2)
_cell_angle_beta 95.84(2)
_cell_angle_gamma 92.598(17)
_cell_formula_units_Z 2
_cell_length_a 5.030(3)
_cell_length_b 18.056(10)
_cell_length_c 23.870(15)
_cell_measurement_reflns_used 1750
_cell_measurement_temperature 95(2)
_cell_measurement_theta_max 16.5
_cell_measurement_theta_min 2.5
_cell_volume 2070(2)
_computing_cell_refinement 'SAINT (Bruker, 2003)'
_computing_data_collection 'SMART (Bruker, 2001)'
_computing_data_reduction 'SAINT (Bruker, 2003)'
_computing_molecular_graphics 'SHELXTL (Bruker, 2003), XTEL (loc. libr.)'
_computing_publication_material 'SHELXTL (Bruker, 2003)'
_computing_structure_refinement 'SHELXL-97 (Sheldrick, 1997)'
_computing_structure_solution 'SIR-2004 (Burla et al., 2005)'
_diffrn_ambient_temperature 95(2)
_diffrn_detector 'CCD area detector'
_diffrn_detector_area_resol_mean 44.52
_diffrn_detector_type 'Bruker SMART 6000'
_diffrn_measured_fraction_theta_full 0.896
_diffrn_measured_fraction_theta_max 0.896
_diffrn_measurement_details '0.5 degree frames measured for 1 seconds each'
_diffrn_measurement_device 'three-circle goniometer with fixed chi'
_diffrn_measurement_device_type 'Bruker Platform goniometer'
_diffrn_measurement_method 'omega and phi scans'
_diffrn_radiation_monochromator 'diamond 1 1 1'
_diffrn_radiation_source synchrotron
_diffrn_radiation_type synchrotron
_diffrn_radiation_wavelength 0.43321
_diffrn_reflns_av_R_equivalents 0.2557
_diffrn_reflns_av_sigmaI/netI 0.3056
_diffrn_reflns_limit_h_max 6
_diffrn_reflns_limit_h_min -6
_diffrn_reflns_limit_k_max 25
_diffrn_reflns_limit_k_min -24
_diffrn_reflns_limit_l_max 33
_diffrn_reflns_limit_l_min -32
_diffrn_reflns_number 31512
_diffrn_reflns_theta_full 17.78
_diffrn_reflns_theta_max 17.78
_diffrn_reflns_theta_min 0.77
_exptl_absorpt_coefficient_mu 0.167
_exptl_absorpt_correction_T_max 0.9983
_exptl_absorpt_correction_T_min 0.9933
_exptl_absorpt_correction_type none
_exptl_crystal_colour colorless
_exptl_crystal_density_diffrn 1.283
_exptl_crystal_density_method 'not measured'
_exptl_crystal_description plate
_exptl_crystal_F_000 860
_exptl_crystal_size_max 0.04
_exptl_crystal_size_mid 0.03
_exptl_crystal_size_min 0.01
_refine_diff_density_max 0.633
_refine_diff_density_min -0.670
_refine_diff_density_rms 0.152
_refine_ls_extinction_method none
_refine_ls_goodness_of_fit_ref 1.358
_refine_ls_hydrogen_treatment riding
_refine_ls_matrix_type full
_refine_ls_number_parameters 508
_refine_ls_number_reflns 10873
_refine_ls_number_restraints 122
_refine_ls_restrained_S_all 1.354
_refine_ls_R_factor_all 0.2941
_refine_ls_R_factor_gt 0.1451
_refine_ls_shift/su_max 0.001
_refine_ls_shift/su_mean 0.000
_refine_ls_structure_factor_coef Fsqd
_refine_ls_weighting_details 'calc w=1/[\s^2^(Fo^2^)+(0.1000P)^2^+0.0000P] where P=(Fo^2^+2Fc^2^)/3'
_refine_ls_weighting_scheme calc
_refine_ls_wR_factor_gt 0.3410
_refine_ls_wR_factor_ref 0.3898
_reflns_number_gt 3855
_reflns_number_total 10873
_reflns_threshold_expression >2sigma(I)
_cod_data_source_file jo902030u_si_001.cif
_cod_data_source_block cmc0581
_cod_original_sg_symbol_H-M P-1
_cod_database_code 4025086

loop_
_symmetry_equiv_pos_as_xyz
'x, y, z'
'-x, -y, -z'

loop_
_atom_site_label
_atom_site_type_symbol
_atom_site_fract_x
_atom_site_fract_y
_atom_site_fract_z
_atom_site_U_iso_or_equiv
_atom_site_adp_type
_atom_site_occupancy
_atom_site_symmetry_multiplicity
_atom_site_calc_flag
_atom_site_refinement_flags
_atom_site_disorder_assembly
_atom_site_disorder_group
S1 S 0.2821(5) 0.43107(15) 0.51711(13) 0.0395(8) Uani 1 1 d U A .
S2 S 0.0642(5) 0.08861(15) 0.49442(12) 0.0334(7) Uani 1 1 d U A .
S3 S 0.4918(8) 0.0399(2) 0.57858(16) 0.0256(12) Uani 0.608(7) 1 d PU A 1
S3D S 0.7812(11) 0.4962(3) 0.6160(2) 0.0229(17) Uani 0.392(7) 1 d PU A 3
S4 S 0.9815(5) 0.10673(15) 0.67347(12) 0.0375(7) Uani 1 1 d U A .
S5 S 1.1834(6) 0.45082(17) 0.70498(13) 0.0492(9) Uani 1 1 d U A .
C1 C 0.557(2) 0.4320(6) 0.5666(5) 0.042(3) Uani 1 1 d U . .
H1 H 0.6836 0.4753 0.5823 0.051 Uiso 0.608(7) 1 calc PR A 1
C2 C 0.5755(19) 0.3634(5) 0.5811(4) 0.027(2) Uani 1 1 d U A .
C3 C 0.3697(17) 0.3039(5) 0.5461(4) 0.0230(18) Uani 1 1 d U . .
C4 C 0.1947(18) 0.3346(6) 0.5087(4) 0.027(2) Uani 1 1 d U A .
C5 C -0.0289(18) 0.2938(5) 0.4691(4) 0.025(2) Uani 1 1 d U . .
C6 C -0.0734(18) 0.2166(5) 0.4636(4) 0.024(2) Uani 1 1 d U A .
C7 C 0.1028(16) 0.1852(5) 0.4987(4) 0.0179(17) Uani 1 1 d U . .
C8 C 0.3208(17) 0.2258(5) 0.5402(3) 0.0199(17) Uani 1 1 d U A .
C9 C 0.4525(17) 0.1730(6) 0.5676(4) 0.0250(19) Uani 1 1 d U . .
C10 C 0.3370(19) 0.1004(7) 0.5467(4) 0.037(2) Uani 1 1 d U A .
H10 H 0.4017 0.0587 0.5599 0.044 Uiso 0.392(7) 1 calc PR A 3
C11 C 0.6803(19) 0.1782(6) 0.6136(4) 0.033(2) Uani 1 1 d U A .
C12 C 0.713(2) 0.1089(6) 0.6233(5) 0.046(3) Uani 1 1 d U . .
H12 H 0.5967 0.0644 0.6039 0.056 Uiso 0.392(7) 1 calc PR A 3
C13 C 0.8863(18) 0.2329(6) 0.6478(4) 0.030(2) Uani 1 1 d U . .
C14 C 1.0633(18) 0.2029(6) 0.6832(4) 0.026(2) Uani 1 1 d U A .
C15 C 1.2876(19) 0.2432(6) 0.7239(4) 0.033(2) Uani 1 1 d U . .
C16 C 1.3327(19) 0.3219(6) 0.7305(4) 0.029(2) Uani 1 1 d U A .
C17 C 1.1520(18) 0.3553(6) 0.6971(4) 0.030(2) Uani 1 1 d U . .
C18 C 0.9336(18) 0.3154(6) 0.6554(4) 0.029(2) Uani 1 1 d U A .
C19 C 0.793(2) 0.3689(6) 0.6285(4) 0.033(2) Uani 1 1 d U . .
C20 C 0.908(2) 0.4425(7) 0.6544(5) 0.051(3) Uani 1 1 d U A .
H20 H 0.8395 0.4862 0.6448 0.061 Uiso 0.608(7) 1 calc PR A 1
C21 C -0.1939(17) 0.3358(5) 0.4335(4) 0.026(2) Uani 1 1 d . A .
H21A H -0.1705 0.3917 0.4538 0.031 Uiso 1 1 calc R . .
H21B H -0.3853 0.3189 0.4318 0.031 Uiso 1 1 calc R . .
C22 C -0.1252(19) 0.3235(5) 0.3717(4) 0.027(2) Uani 1 1 d . . .
H22A H -0.1109 0.2677 0.3540 0.033 Uiso 1 1 calc R A .
H22B H 0.0518 0.3506 0.3730 0.033 Uiso 1 1 calc R . .
C23 C -0.3309(19) 0.3523(6) 0.3332(4) 0.033(2) Uani 1 1 d . A .
H23A H -0.3433 0.4082 0.3508 0.039 Uiso 1 1 calc R . .
H23B H -0.5082 0.3258 0.3326 0.039 Uiso 1 1 calc R . .
C24 C -0.267(2) 0.3394(6) 0.2693(4) 0.036(3) Uani 1 1 d . . .
H24A H -0.1074 0.3735 0.2691 0.043 Uiso 1 1 calc R A 1
H24B H -0.2227 0.2853 0.2538 0.043 Uiso 1 1 calc R A 1
C25 C -0.499(2) 0.3556(6) 0.2287(4) 0.037(3) Uani 0.675(16) 1 d PD A 1
H25A H -0.6421 0.3131 0.2204 0.045 Uiso 0.675(16) 1 calc PR A 1
H25B H -0.5756 0.4039 0.2490 0.045 Uiso 0.675(16) 1 calc PR A 1
C26 C -0.415(4) 0.3630(10) 0.1725(7) 0.043(4) Uani 0.675(16) 1 d PDU A 1
H26A H -0.5692 0.3774 0.1493 0.052 Uiso 0.675(16) 1 calc PR A 1
H26B H -0.2710 0.4050 0.1808 0.052 Uiso 0.675(16) 1 calc PR A 1
C27 C -0.320(5) 0.2913(13) 0.1378(8) 0.075(7) Uani 0.675(16) 1 d PD A 1
H27A H -0.1346 0.2867 0.1532 0.112 Uiso 0.675(16) 1 calc PR A 1
H27B H -0.3259 0.2920 0.0968 0.112 Uiso 0.675(16) 1 calc PR A 1
H27C H -0.4340 0.2471 0.1403 0.112 Uiso 0.675(16) 1 calc PR A 1
C25D C -0.499(2) 0.3556(6) 0.2287(4) 0.037(3) Uani 0.325(16) 1 d PD A 2
H25C H -0.6697 0.3392 0.2409 0.045 Uiso 0.325(16) 1 calc PR A 2
H25D H -0.4965 0.4120 0.2344 0.045 Uiso 0.325(16) 1 calc PR A 2
C26D C -0.499(7) 0.3175(19) 0.1657(9) 0.043(4) Uani 0.325(16) 1 d PDU A 2
H26C H -0.6606 0.3287 0.1429 0.052 Uiso 0.325(16) 1 calc PR A 2
H26D H -0.4982 0.2609 0.1586 0.052 Uiso 0.325(16) 1 calc PR A 2
C27D C -0.254(9) 0.349(3) 0.1481(16) 0.075(7) Uani 0.325(16) 1 d PD A 2
H27D H -0.2476 0.4051 0.1597 0.112 Uiso 0.325(16) 1 calc PR A 2
H27E H -0.2564 0.3295 0.1055 0.112 Uiso 0.325(16) 1 calc PR A 2
H27F H -0.0964 0.3318 0.1675 0.112 Uiso 0.325(16) 1 calc PR A 2
C28 C -0.2959(18) 0.1650(5) 0.4210(4) 0.024(2) Uani 1 1 d . . .
H28A H -0.3874 0.1326 0.4418 0.029 Uiso 1 1 calc R A .
H28B H -0.4291 0.1982 0.4090 0.029 Uiso 1 1 calc R . .
C29 C -0.2051(18) 0.1125(5) 0.3662(4) 0.022(2) Uani 1 1 d . A .
H29A H -0.0966 0.0733 0.3775 0.027 Uiso 1 1 calc R . .
H29B H -0.0883 0.1436 0.3488 0.027 Uiso 1 1 calc R . .
C30 C -0.4373(17) 0.0711(5) 0.3196(4) 0.0205(19) Uani 1 1 d . . .
H30A H -0.3713 0.0258 0.2925 0.025 Uiso 1 1 calc R A .
H30B H -0.5793 0.0521 0.3392 0.025 Uiso 1 1 calc R . .
C31 C -0.5576(18) 0.1225(5) 0.2844(4) 0.0222(19) Uani 1 1 d . A .
H31A H -0.4136 0.1443 0.2669 0.027 Uiso 1 1 calc R . .
H31B H -0.6345 0.1661 0.3111 0.027 Uiso 1 1 calc R . .
C32 C -0.7756(19) 0.0796(5) 0.2358(4) 0.024(2) Uani 1 1 d . . .
H32A H -0.7009 0.0346 0.2102 0.029 Uiso 1 1 calc R A .
H32B H -0.9235 0.0600 0.2536 0.029 Uiso 1 1 calc R . .
C33 C -0.887(2) 0.1294(6) 0.1987(4) 0.033(2) Uani 1 1 d . A .
H33A H -0.7410 0.1478 0.1799 0.039 Uiso 1 1 calc R . .
H33B H -0.9585 0.1751 0.2242 0.039 Uiso 1 1 calc R . .
C34 C -1.111(2) 0.0859(7) 0.1511(4) 0.043(3) Uani 1 1 d . . .
H34A H -1.0463 0.0383 0.1276 0.064 Uiso 1 1 calc R A .
H34B H -1.1644 0.1185 0.1256 0.064 Uiso 1 1 calc R . .
H34C H -1.2659 0.0731 0.1695 0.064 Uiso 1 1 calc R . .
C35 C 1.4518(18) 0.1998(6) 0.7585(4) 0.031(2) Uani 1 1 d . A .
H35A H 1.6362 0.2249 0.7685 0.037 Uiso 1 1 calc R . .
H35B H 1.4625 0.1466 0.7336 0.037 Uiso 1 1 calc R . .
C36 C 1.3405(18) 0.1958(5) 0.8150(4) 0.025(2) Uani 1 1 d . . .
H36A H 1.3517 0.2484 0.8423 0.030 Uiso 1 1 calc R A .
H36B H 1.1491 0.1767 0.8058 0.030 Uiso 1 1 calc R . .
C37 C 1.4899(19) 0.1439(5) 0.8448(4) 0.031(2) Uani 1 1 d . A .
H37A H 1.6839 0.1598 0.8500 0.037 Uiso 1 1 calc R . .
H37B H 1.4631 0.0904 0.8189 0.037 Uiso 1 1 calc R . .
C38 C 1.403(2) 0.1449(6) 0.9042(4) 0.039(3) Uani 1 1 d . . .
H38A H 1.4201 0.1988 0.9293 0.047 Uiso 1 1 calc R A 1
H38B H 1.2117 0.1260 0.8987 0.047 Uiso 1 1 calc R A 1
C39 C 1.563(2) 0.0964(7) 0.9352(5) 0.041(3) Uani 0.259(15) 1 d PD A 1
H39A H 1.7476 0.1203 0.9488 0.050 Uiso 0.259(15) 1 calc PR A 1
H39B H 1.5721 0.0440 0.9089 0.050 Uiso 0.259(15) 1 calc PR A 1
C40 C 1.412(8) 0.093(2) 0.9879(12) 0.041(4) Uani 0.259(15) 1 d PDU A 1
H40A H 1.2473 0.0583 0.9723 0.049 Uiso 0.259(15) 1 calc PR A 1
H40B H 1.5256 0.0683 1.0128 0.049 Uiso 0.259(15) 1 calc PR A 1
C41 C 1.329(9) 0.168(3) 1.0277(15) 0.049(5) Uani 0.259(15) 1 d PD A 1
H41A H 1.3651 0.2108 1.0107 0.073 Uiso 0.259(15) 1 calc PR A 1
H41B H 1.4315 0.1791 1.0666 0.073 Uiso 0.259(15) 1 calc PR A 1
H41C H 1.1370 0.1630 1.0313 0.073 Uiso 0.259(15) 1 calc PR A 1
C39D C 1.563(2) 0.0964(7) 0.9352(5) 0.041(3) Uani 0.741(15) 1 d PD A 2
H39C H 1.7517 0.1022 0.9277 0.050 Uiso 0.741(15) 1 calc PR A 2
H39D H 1.4981 0.0417 0.9168 0.050 Uiso 0.741(15) 1 calc PR A 2
C40D C 1.560(3) 0.1125(9) 1.0011(5) 0.041(4) Uani 0.741(15) 1 d PDU A 2
H40C H 1.6488 0.1644 1.0207 0.049 Uiso 0.741(15) 1 calc PR A 2
H40D H 1.6647 0.0744 1.0149 0.049 Uiso 0.741(15) 1 calc PR A 2
C41D C 1.277(3) 0.1085(11) 1.0190(6) 0.049(5) Uani 0.741(15) 1 d PD A 2
H41D H 1.1705 0.1455 1.0049 0.073 Uiso 0.741(15) 1 calc PR A 2
H41E H 1.2868 0.1212 1.0618 0.073 Uiso 0.741(15) 1 calc PR A 2
H41F H 1.1910 0.0563 1.0017 0.073 Uiso 0.741(15) 1 calc PR A 2
C42 C 1.5624(17) 0.3715(6) 0.7712(3) 0.024(2) Uani 1 1 d . . .
H42A H 1.7076 0.3380 0.7768 0.028 Uiso 1 1 calc R A .
H42B H 1.6333 0.4090 0.7519 0.028 Uiso 1 1 calc R . .
C43 C 1.4939(19) 0.4152(6) 0.8305(4) 0.032(2) Uani 1 1 d . A .
H43A H 1.4428 0.3783 0.8523 0.038 Uiso 1 1 calc R . .
H43B H 1.3386 0.4456 0.8256 0.038 Uiso 1 1 calc R . .
C44 C 1.7361(19) 0.4702(6) 0.8661(4) 0.030(2) Uani 1 1 d . . .
H44A H 1.8880 0.4391 0.8722 0.036 Uiso 1 1 calc R A .
H44B H 1.7926 0.5048 0.8430 0.036 Uiso 1 1 calc R . .
C45 C 1.6750(18) 0.5196(6) 0.9261(4) 0.027(2) Uani 1 1 d . A .
H45A H 1.5144 0.5476 0.9202 0.032 Uiso 1 1 calc R . .
H45B H 1.6310 0.4849 0.9502 0.032 Uiso 1 1 calc R . .
C46 C 1.8975(18) 0.5768(5) 0.9594(4) 0.026(2) Uani 1 1 d . . .
H46A H 1.9400 0.6117 0.9353 0.031 Uiso 1 1 calc R A .
H46B H 2.0585 0.5488 0.9647 0.031 Uiso 1 1 calc R . .
C47 C 1.842(2) 0.6267(6) 1.0202(5) 0.045(3) Uani 1 1 d . A .
H47A H 1.8089 0.5923 1.0452 0.054 Uiso 1 1 calc R . .
H47B H 1.6764 0.6531 1.0153 0.054 Uiso 1 1 calc R . .
C48 C 2.072(2) 0.6882(6) 1.0524(4) 0.038(3) Uani 1 1 d . . .
H48A H 2.2356 0.6626 1.0588 0.056 Uiso 1 1 calc R A .
H48B H 2.0220 0.7177 1.0902 0.056 Uiso 1 1 calc R . .
H48C H 2.1045 0.7233 1.0284 0.056 Uiso 1 1 calc R . .

loop_
_atom_site_aniso_label
_atom_site_aniso_U_11
_atom_site_aniso_U_22
_atom_site_aniso_U_33
_atom_site_aniso_U_23
_atom_site_aniso_U_13
_atom_site_aniso_U_12
S1 0.0385(15) 0.0190(13) 0.0545(17) 0.0074(12) -0.0160(13) 0.0002(11)
S2 0.0317(13) 0.0292(14) 0.0423(15) 0.0233(12) -0.0147(12) -0.0055(11)
S3 0.030(2) 0.018(2) 0.028(2) 0.0108(15) -0.0118(16) -0.0020(16)
S3D 0.025(3) 0.018(3) 0.025(3) 0.008(2) -0.004(2) 0.001(2)
S4 0.0380(15) 0.0314(15) 0.0357(15) 0.0032(11) -0.0165(12) 0.0090(12)
S5 0.0510(18) 0.0462(18) 0.0502(18) 0.0325(14) -0.0346(15) -0.0249(14)
C1 0.045(6) 0.020(5) 0.050(6) 0.001(4) -0.020(5) 0.003(4)
C2 0.033(5) 0.024(4) 0.019(4) 0.000(3) -0.003(3) 0.005(4)
C3 0.021(4) 0.026(4) 0.019(4) 0.003(3) 0.002(3) 0.000(3)
C4 0.024(4) 0.031(5) 0.025(5) 0.009(4) -0.002(4) 0.004(4)
C5 0.029(5) 0.024(4) 0.020(4) 0.010(4) -0.006(4) -0.006(4)
C6 0.026(5) 0.034(5) 0.014(4) 0.015(4) -0.005(3) 0.002(4)
C7 0.019(4) 0.017(4) 0.021(4) 0.013(3) 0.002(3) -0.004(3)
C8 0.020(4) 0.032(4) 0.007(4) 0.004(3) 0.003(3) 0.000(3)
C9 0.013(4) 0.050(5) 0.016(4) 0.014(4) 0.003(3) 0.006(4)
C10 0.026(5) 0.049(5) 0.039(6) 0.024(5) -0.014(4) 0.006(4)
C11 0.031(5) 0.044(5) 0.015(4) -0.003(4) -0.011(4) 0.005(4)
C12 0.039(6) 0.038(5) 0.045(6) -0.005(5) -0.029(5) 0.005(4)
C13 0.026(5) 0.041(4) 0.019(4) 0.001(4) -0.003(4) 0.004(4)
C14 0.023(4) 0.035(5) 0.020(5) 0.006(4) 0.001(3) 0.001(4)
C15 0.026(5) 0.048(5) 0.020(5) 0.005(4) -0.008(4) 0.008(4)
C16 0.025(5) 0.046(5) 0.018(5) 0.014(4) -0.005(4) -0.001(4)
C17 0.025(5) 0.042(5) 0.019(5) 0.009(4) -0.005(4) -0.004(4)
C18 0.023(5) 0.046(4) 0.018(4) 0.010(4) -0.002(3) -0.002(4)
C19 0.031(5) 0.049(5) 0.018(5) 0.014(4) -0.007(4) -0.007(4)
C20 0.045(6) 0.054(6) 0.059(7) 0.044(6) -0.030(5) -0.027(5)
C21 0.021(4) 0.022(5) 0.030(5) 0.004(4) -0.007(4) 0.006(4)
C22 0.031(5) 0.026(5) 0.031(5) 0.020(4) -0.003(4) 0.007(4)
C23 0.033(5) 0.028(5) 0.039(6) 0.023(4) -0.019(4) -0.012(4)
C24 0.044(6) 0.044(6) 0.022(5) 0.013(4) 0.002(4) 0.011(5)
C25 0.051(6) 0.036(6) 0.020(5) 0.005(4) -0.010(5) 0.002(5)
C26 0.051(7) 0.038(7) 0.042(6) 0.017(5) -0.003(5) -0.003(5)
C27 0.117(18) 0.083(17) 0.030(9) 0.020(11) 0.024(11) -0.005(16)
C25D 0.051(6) 0.036(6) 0.020(5) 0.005(4) -0.010(5) 0.002(5)
C26D 0.051(7) 0.038(7) 0.042(6) 0.017(5) -0.003(5) -0.003(5)
C27D 0.117(18) 0.083(17) 0.030(9) 0.020(11) 0.024(11) -0.005(16)
C28 0.027(5) 0.025(5) 0.020(4) 0.011(4) -0.009(4) -0.001(4)
C29 0.024(4) 0.017(5) 0.024(5) 0.008(4) -0.004(4) -0.005(4)
C30 0.024(4) 0.011(4) 0.025(5) 0.006(3) -0.003(4) -0.007(4)
C31 0.025(4) 0.022(5) 0.018(4) 0.003(3) 0.000(4) 0.004(4)
C32 0.030(5) 0.024(5) 0.018(4) 0.006(4) 0.001(4) 0.002(4)
C33 0.038(5) 0.036(6) 0.022(5) 0.010(4) -0.012(4) 0.004(5)
C34 0.036(6) 0.067(8) 0.025(5) 0.016(5) -0.010(5) 0.009(6)
C35 0.025(5) 0.049(7) 0.019(5) 0.009(4) -0.002(4) 0.014(5)
C36 0.027(5) 0.031(5) 0.015(4) 0.003(4) -0.001(4) 0.006(4)
C37 0.037(5) 0.026(5) 0.024(5) 0.000(4) -0.008(4) 0.014(4)
C38 0.051(6) 0.038(6) 0.026(5) 0.009(4) -0.002(5) -0.002(5)
C39 0.042(6) 0.044(7) 0.041(6) 0.021(5) -0.003(5) -0.002(5)
C40 0.041(6) 0.041(6) 0.035(6) 0.011(5) -0.019(5) -0.001(5)
C41 0.044(8) 0.086(14) 0.028(7) 0.034(9) 0.011(6) 0.001(10)
C39D 0.042(6) 0.044(7) 0.041(6) 0.021(5) -0.003(5) -0.002(5)
C40D 0.041(6) 0.041(6) 0.035(6) 0.011(5) -0.019(5) -0.001(5)
C41D 0.044(8) 0.086(14) 0.028(7) 0.034(9) 0.011(6) 0.001(10)
C42 0.020(4) 0.041(6) 0.011(4) 0.010(4) 0.000(3) -0.002(4)
C43 0.035(5) 0.041(6) 0.017(5) 0.006(4) -0.007(4) 0.004(5)
C44 0.026(5) 0.046(6) 0.025(5) 0.022(4) 0.001(4) -0.006(5)
C45 0.026(5) 0.032(6) 0.027(5) 0.014(4) 0.009(4) -0.002(4)
C46 0.027(5) 0.026(5) 0.029(5) 0.016(4) -0.001(4) -0.002(4)
C47 0.037(6) 0.028(6) 0.062(8) 0.003(5) -0.001(5) -0.003(5)
C48 0.039(6) 0.032(6) 0.035(6) -0.002(4) 0.006(5) -0.003(5)

loop_
_atom_type_symbol
_atom_type_description
_atom_type_scat_dispersion_real
_atom_type_scat_dispersion_imag
_atom_type_scat_source
C C 0.0015 0.0009 'International Tables Vol C Tables 4.2.6.8 and 6.1.1.4'
H H 0.0000 0.0000 'International Tables Vol C Tables 4.2.6.8 and 6.1.1.4'
S S 0.0826 0.0763 'International Tables Vol C Tables 4.2.6.8 and 6.1.1.4'

loop_
_geom_angle_atom_site_label_1
_geom_angle_atom_site_label_2
_geom_angle_atom_site_label_3
_geom_angle
_geom_angle_site_symmetry_1
_geom_angle_site_symmetry_3
_geom_angle_publ_flag
C1 S1 C4 92.4(5) . . ?
C7 S2 C10 89.6(5) . . ?
C10 S3 C12 94.4(6) . . ?
C20 S3D C1 101.2(6) . . ?
C14 S4 C12 90.4(5) . . ?
C17 S5 C20 90.5(5) . . ?
C2 C1 S3D 105.6(7) . . ?
C2 C1 S1 113.0(8) . . ?
S3D C1 S1 139.5(7) . . ?
C2 C1 H1 123.5 . . ?
S3D C1 H1 21.1 . . ?
S1 C1 H1 123.5 . . ?
C1 C2 C19 111.8(8) . . ?
C1 C2 C3 112.0(8) . . ?
C19 C2 C3 136.2(9) . . ?
C8 C3 C4 115.3(8) . . ?
C8 C3 C2 133.9(8) . . ?
C4 C3 C2 110.7(8) . . ?
C3 C4 C5 126.3(9) . . ?
C3 C4 S1 111.6(7) . . ?
C5 C4 S1 122.1(7) . . ?
C6 C5 C4 117.6(8) . . ?
C6 C5 C21 123.3(8) . . ?
C4 C5 C21 119.0(8) . . ?
C5 C6 C7 116.6(8) . . ?
C5 C6 C28 123.3(7) . . ?
C7 C6 C28 120.0(8) . . ?
C6 C7 C8 126.5(8) . . ?
C6 C7 S2 120.0(7) . . ?
C8 C7 S2 113.5(6) . . ?
C3 C8 C7 117.6(7) . . ?
C3 C8 C9 132.9(8) . . ?
C7 C8 C9 109.5(8) . . ?
C10 C9 C8 112.0(7) . . ?
C10 C9 C11 111.7(8) . . ?
C8 C9 C11 136.3(9) . . ?
C9 C10 S3 111.5(7) . . ?
C9 C10 S2 115.4(7) . . ?
S3 C10 S2 133.1(7) . . ?
C9 C10 H10 122.3 . . ?
S3 C10 H10 10.8 . . ?
S2 C10 H10 122.3 . . ?
C12 C11 C13 109.8(8) . . ?
C12 C11 C9 110.8(9) . . ?
C13 C11 C9 139.2(10) . . ?
C11 C12 S3 111.5(7) . . ?
C11 C12 S4 115.1(8) . . ?
S3 C12 S4 133.2(7) . . ?
C11 C12 H12 122.4 . . ?
S3 C12 H12 11.7 . . ?
S4 C12 H12 122.4 . . ?
C14 C13 C11 113.6(10) . . ?
C14 C13 C18 114.7(8) . . ?
C11 C13 C18 131.5(8) . . ?
C13 C14 C15 127.5(10) . . ?
C13 C14 S4 111.1(7) . . ?
C15 C14 S4 121.4(7) . . ?
C16 C15 C14 117.3(8) . . ?
C16 C15 C35 123.7(8) . . ?
C14 C15 C35 119.0(10) . . ?
C15 C16 C17 117.0(8) . . ?
C15 C16 C42 123.2(8) . . ?
C17 C16 C42 119.8(9) . . ?
C16 C17 C18 126.0(10) . . ?
C16 C17 S5 120.0(7) . . ?
C18 C17 S5 114.0(7) . . ?
C17 C18 C13 117.3(8) . . ?
C17 C18 C19 110.6(9) . . ?
C13 C18 C19 132.1(8) . . ?
C20 C19 C18 108.6(8) . . ?
C20 C19 C2 114.5(9) . . ?
C18 C19 C2 136.9(9) . . ?
C19 C20 S3D 106.3(7) . . ?
C19 C20 S5 116.3(8) . . ?
S3D C20 S5 135.5(7) . . ?
C19 C20 H20 121.9 . . ?
S3D C20 H20 19.7 . . ?
S5 C20 H20 121.9 . . ?
C5 C21 C22 114.4(7) . . ?
C5 C21 H21A 108.7 . . ?
C22 C21 H21A 108.7 . . ?
C5 C21 H21B 108.7 . . ?
C22 C21 H21B 108.7 . . ?
H21A C21 H21B 107.6 . . ?
C21 C22 C23 113.0(8) . . ?
C21 C22 H22A 109.0 . . ?
C23 C22 H22A 109.0 . . ?
C21 C22 H22B 109.0 . . ?
C23 C22 H22B 109.0 . . ?
H22A C22 H22B 107.8 . . ?
C22 C23 C24 114.0(9) . . ?
C22 C23 H23A 108.7 . . ?
C24 C23 H23A 108.7 . . ?
C22 C23 H23B 108.7 . . ?
C24 C23 H23B 108.7 . . ?
H23A C23 H23B 107.6 . . ?
C25 C24 C23 113.0(8) . . ?
C25 C24 H24A 109.0 . . ?
C23 C24 H24A 109.0 . . ?
C25 C24 H24B 109.0 . . ?
C23 C24 H24B 109.0 . . ?
H24A C24 H24B 107.8 . . ?
C26 C25 C24 112.5(11) . . ?
C26 C25 H25A 109.1 . . ?
C24 C25 H25A 109.1 . . ?
C26 C25 H25B 109.1 . . ?
C24 C25 H25B 109.1 . . ?
H25A C25 H25B 107.8 . . ?
C27 C26 C25 112.2(13) . . ?
C27 C26 H26A 109.2 . . ?
C25 C26 H26A 109.2 . . ?
C27 C26 H26B 109.2 . . ?
C25 C26 H26B 109.2 . . ?
H26A C26 H26B 107.9 . . ?
C27D C26D H26C 110.4 . . ?
C27D C26D H26D 110.4 . . ?
H26C C26D H26D 108.6 . . ?
C26D C27D H27D 109.5 . . ?
C26D C27D H27E 109.5 . . ?
H27D C27D H27E 109.5 . . ?
C26D C27D H27F 109.5 . . ?
H27D C27D H27F 109.5 . . ?
H27E C27D H27F 109.5 . . ?
C29 C28 C6 115.1(8) . . ?
C29 C28 H28A 108.5 . . ?
C6 C28 H28A 108.5 . . ?
C29 C28 H28B 108.5 . . ?
C6 C28 H28B 108.5 . . ?
H28A C28 H28B 107.5 . . ?
C28 C29 C30 113.7(7) . . ?
C28 C29 H29A 108.8 . . ?
C30 C29 H29A 108.8 . . ?
C28 C29 H29B 108.8 . . ?
C30 C29 H29B 108.8 . . ?
H29A C29 H29B 107.7 . . ?
C31 C30 C29 113.1(7) . . ?
C31 C30 H30A 109.0 . . ?
C29 C30 H30A 109.0 . . ?
C31 C30 H30B 109.0 . . ?
C29 C30 H30B 109.0 . . ?
H30A C30 H30B 107.8 . . ?
C30 C31 C32 112.7(7) . . ?
C30 C31 H31A 109.0 . . ?
C32 C31 H31A 109.0 . . ?
C30 C31 H31B 109.0 . . ?
C32 C31 H31B 109.0 . . ?
H31A C31 H31B 107.8 . . ?
C33 C32 C31 113.1(8) . . ?
C33 C32 H32A 109.0 . . ?
C31 C32 H32A 109.0 . . ?
C33 C32 H32B 109.0 . . ?
C31 C32 H32B 109.0 . . ?
H32A C32 H32B 107.8 . . ?
C32 C33 C34 112.4(9) . . ?
C32 C33 H33A 109.1 . . ?
C34 C33 H33A 109.1 . . ?
C32 C33 H33B 109.1 . . ?
C34 C33 H33B 109.1 . . ?
H33A C33 H33B 107.9 . . ?
C33 C34 H34A 109.5 . . ?
C33 C34 H34B 109.5 . . ?
H34A C34 H34B 109.5 . . ?
C33 C34 H34C 109.5 . . ?
H34A C34 H34C 109.5 . . ?
H34B C34 H34C 109.5 . . ?
C15 C35 C36 113.8(8) . . ?
C15 C35 H35A 108.8 . . ?
C36 C35 H35A 108.8 . . ?
C15 C35 H35B 108.8 . . ?
C36 C35 H35B 108.8 . . ?
H35A C35 H35B 107.7 . . ?
C37 C36 C35 112.4(7) . . ?
C37 C36 H36A 109.1 . . ?
C35 C36 H36A 109.1 . . ?
C37 C36 H36B 109.1 . . ?
C35 C36 H36B 109.1 . . ?
H36A C36 H36B 107.9 . . ?
C36 C37 C38 113.8(8) . . ?
C36 C37 H37A 108.8 . . ?
C38 C37 H37A 108.8 . . ?
C36 C37 H37B 108.8 . . ?
C38 C37 H37B 108.8 . . ?
H37A C37 H37B 107.7 . . ?
C39 C38 C37 113.6(9) . . ?
C39 C38 H38A 108.8 . . ?
C37 C38 H38A 108.8 . . ?
C39 C38 H38B 108.8 . . ?
C37 C38 H38B 108.8 . . ?
H38A C38 H38B 107.7 . . ?
C38 C39 C40 105.2(16) . . ?
C38 C39 H39A 110.7 . . ?
C40 C39 H39A 110.7 . . ?
C38 C39 H39B 110.7 . . ?
C40 C39 H39B 110.7 . . ?
H39A C39 H39B 108.8 . . ?
C41 C40 C39 119(2) . . ?
C41 C40 H40A 107.5 . . ?
C39 C40 H40A 107.5 . . ?
C41 C40 H40B 107.5 . . ?
C39 C40 H40B 107.5 . . ?
H40A C40 H40B 107.0 . . ?
C41D C40D H40C 108.9 . . ?
C41D C40D H40D 108.9 . . ?
H40C C40D H40D 107.8 . . ?
C40D C41D H41D 109.5 . . ?
C40D C41D H41E 109.5 . . ?
H41D C41D H41E 109.5 . . ?
C40D C41D H41F 109.5 . . ?
H41D C41D H41F 109.5 . . ?
H41E C41D H41F 109.5 . . ?
C43 C42 C16 115.3(8) . . ?
C43 C42 H42A 108.4 . . ?
C16 C42 H42A 108.4 . . ?
C43 C42 H42B 108.4 . . ?
C16 C42 H42B 108.4 . . ?
H42A C42 H42B 107.5 . . ?
C42 C43 C44 110.8(8) . . ?
C42 C43 H43A 109.5 . . ?
C44 C43 H43A 109.5 . . ?
C42 C43 H43B 109.5 . . ?
C44 C43 H43B 109.5 . . ?
H43A C43 H43B 108.1 . . ?
C45 C44 C43 113.5(8) . . ?
C45 C44 H44A 108.9 . . ?
C43 C44 H44A 108.9 . . ?
C45 C44 H44B 108.9 . . ?
C43 C44 H44B 108.9 . . ?
H44A C44 H44B 107.7 . . ?
C46 C45 C44 114.5(8) . . ?
C46 C45 H45A 108.6 . . ?
C44 C45 H45A 108.6 . . ?
C46 C45 H45B 108.6 . . ?
C44 C45 H45B 108.6 . . ?
H45A C45 H45B 107.6 . . ?
C45 C46 C47 115.5(8) . . ?
C45 C46 H46A 108.4 . . ?
C47 C46 H46A 108.4 . . ?
C45 C46 H46B 108.4 . . ?
C47 C46 H46B 108.4 . . ?
H46A C46 H46B 107.5 . . ?
C46 C47 C48 114.2(9) . . ?
C46 C47 H47A 108.7 . . ?
C48 C47 H47A 108.7 . . ?
C46 C47 H47B 108.7 . . ?
C48 C47 H47B 108.7 . . ?
H47A C47 H47B 107.6 . . ?
C47 C48 H48A 109.5 . . ?
C47 C48 H48B 109.5 . . ?
H48A C48 H48B 109.5 . . ?
C47 C48 H48C 109.5 . . ?
H48A C48 H48C 109.5 . . ?
H48B C48 H48C 109.5 . . ?

loop_
_geom_bond_atom_site_label_1
_geom_bond_atom_site_label_2
_geom_bond_distance
_geom_bond_site_symmetry_2
_geom_bond_publ_flag
S1 C1 1.723(10) . ?
S1 C4 1.730(10) . ?
S2 C7 1.720(9) . ?
S2 C10 1.723(9) . ?
S3 C10 1.670(10) . ?
S3 C12 1.686(11) . ?
S3D C20 1.615(11) . ?
S3D C1 1.695(11) . ?
S4 C14 1.713(11) . ?
S4 C12 1.720(9) . ?
S5 C17 1.682(11) . ?
S5 C20 1.713(10) . ?
C1 C2 1.378(14) . ?
C1 H1 0.9500 . ?
C2 C19 1.470(12) . ?
C2 C3 1.471(13) . ?
C3 C8 1.386(13) . ?
C3 C4 1.424(12) . ?
C4 C5 1.425(12) . ?
C5 C6 1.371(13) . ?
C5 C21 1.500(11) . ?
C6 C7 1.399(10) . ?
C6 C28 1.521(12) . ?
C7 C8 1.426(11) . ?
C8 C9 1.445(12) . ?
C9 C10 1.348(15) . ?
C9 C11 1.485(11) . ?
C10 H10 0.9500 . ?
C11 C12 1.348(15) . ?
C11 C13 1.420(13) . ?
C12 H12 0.9500 . ?
C13 C14 1.394(12) . ?
C13 C18 1.455(14) . ?
C14 C15 1.436(13) . ?
C15 C16 1.392(15) . ?
C15 C35 1.499(12) . ?
C16 C17 1.411(12) . ?
C16 C42 1.512(12) . ?
C17 C18 1.425(12) . ?
C18 C19 1.469(13) . ?
C19 C20 1.377(15) . ?
C20 H20 0.9500 . ?
C21 C22 1.510(13) . ?
C21 H21A 0.9900 . ?
C21 H21B 0.9900 . ?
C22 C23 1.517(11) . ?
C22 H22A 0.9900 . ?
C22 H22B 0.9900 . ?
C23 C24 1.548(14) . ?
C23 H23A 0.9900 . ?
C23 H23B 0.9900 . ?
C24 C25 1.531(12) . ?
C24 H24A 0.9900 . ?
C24 H24B 0.9900 . ?
C25 C26 1.485(18) . ?
C25 H25A 0.9900 . ?
C25 H25B 0.9900 . ?
C26 C27 1.47(2) . ?
C26 H26A 0.9900 . ?
C26 H26B 0.9900 . ?
C27 H27A 0.9800 . ?
C27 H27B 0.9800 . ?
C27 H27C 0.9800 . ?
C26D C27D 1.48(3) . ?
C26D H26C 0.9900 . ?
C26D H26D 0.9900 . ?
C27D H27D 0.9800 . ?
C27D H27E 0.9800 . ?
C27D H27F 0.9800 . ?
C28 C29 1.518(12) . ?
C28 H28A 0.9900 . ?
C28 H28B 0.9900 . ?
C29 C30 1.538(11) . ?
C29 H29A 0.9900 . ?
C29 H29B 0.9900 . ?
C30 C31 1.519(11) . ?
C30 H30A 0.9900 . ?
C30 H30B 0.9900 . ?
C31 C32 1.525(12) . ?
C31 H31A 0.9900 . ?
C31 H31B 0.9900 . ?
C32 C33 1.512(12) . ?
C32 H32A 0.9900 . ?
C32 H32B 0.9900 . ?
C33 C34 1.533(13) . ?
C33 H33A 0.9900 . ?
C33 H33B 0.9900 . ?
C34 H34A 0.9800 . ?
C34 H34B 0.9800 . ?
C34 H34C 0.9800 . ?
C35 C36 1.531(13) . ?
C35 H35A 0.9900 . ?
C35 H35B 0.9900 . ?
C36 C37 1.506(12) . ?
C36 H36A 0.9900 . ?
C36 H36B 0.9900 . ?
C37 C38 1.521(14) . ?
C37 H37A 0.9900 . ?
C37 H37B 0.9900 . ?
C38 C39 1.501(14) . ?
C38 H38A 0.9900 . ?
C38 H38B 0.9900 . ?
C39 C40 1.55(2) . ?
C39 H39A 0.9900 . ?
C39 H39B 0.9900 . ?
C40 C41 1.53(2) . ?
C40 H40A 0.9900 . ?
C40 H40B 0.9900 . ?
C41 H41A 0.9800 . ?
C41 H41B 0.9800 . ?
C41 H41C 0.9800 . ?
C40D C41D 1.533(19) . ?
C40D H40C 0.9900 . ?
C40D H40D 0.9900 . ?
C41D H41D 0.9800 . ?
C41D H41E 0.9800 . ?
C41D H41F 0.9800 . ?
C42 C43 1.504(12) . ?
C42 H42A 0.9900 . ?
C42 H42B 0.9900 . ?
C43 C44 1.555(13) . ?
C43 H43A 0.9900 . ?
C43 H43B 0.9900 . ?
C44 C45 1.537(13) . ?
C44 H44A 0.9900 . ?
C44 H44B 0.9900 . ?
C45 C46 1.490(12) . ?
C45 H45A 0.9900 . ?
C45 H45B 0.9900 . ?
C46 C47 1.548(14) . ?
C46 H46A 0.9900 . ?
C46 H46B 0.9900 . ?
C47 C48 1.551(14) . ?
C47 H47A 0.9900 . ?
C47 H47B 0.9900 . ?
C48 H48A 0.9800 . ?
C48 H48B 0.9800 . ?
C48 H48C 0.9800 . ?

loop_
_geom_torsion_atom_site_label_1
_geom_torsion_atom_site_label_2
_geom_torsion_atom_site_label_3
_geom_torsion_atom_site_label_4
_geom_torsion
_geom_torsion_site_symmetry_1
_geom_torsion_site_symmetry_2
_geom_torsion_site_symmetry_3
_geom_torsion_site_symmetry_4
_geom_torsion_publ_flag
C20 S3D C1 C2 1.4(10) . . . . ?
C20 S3D C1 S1 163.6(12) . . . . ?
C4 S1 C1 C2 -5.0(9) . . . . ?
C4 S1 C1 S3D -166.4(12) . . . . ?
S3D C1 C2 C19 -5.5(12) . . . . ?
S1 C1 C2 C19 -173.1(7) . . . . ?
S3D C1 C2 C3 173.4(7) . . . . ?
S1 C1 C2 C3 5.8(12) . . . . ?
C1 C2 C3 C8 172.8(11) . . . . ?
C19 C2 C3 C8 -9(2) . . . . ?
C1 C2 C3 C4 -3.6(12) . . . . ?
C19 C2 C3 C4 174.9(11) . . . . ?
C8 C3 C4 C5 3.4(14) . . . . ?
C2 C3 C4 C5 -179.4(9) . . . . ?
C8 C3 C4 S1 -177.3(7) . . . . ?
C2 C3 C4 S1 -0.1(10) . . . . ?
C1 S1 C4 C3 2.8(8) . . . . ?
C1 S1 C4 C5 -177.9(9) . . . . ?
C3 C4 C5 C6 -3.9(15) . . . . ?
S1 C4 C5 C6 176.9(8) . . . . ?
C3 C4 C5 C21 179.3(9) . . . . ?
S1 C4 C5 C21 0.0(13) . . . . ?
C4 C5 C6 C7 1.4(14) . . . . ?
C21 C5 C6 C7 178.1(9) . . . . ?
C4 C5 C6 C28 -177.0(9) . . . . ?
C21 C5 C6 C28 -0.3(15) . . . . ?
C5 C6 C7 C8 1.2(14) . . . . ?
C28 C6 C7 C8 179.6(9) . . . . ?
C5 C6 C7 S2 -179.6(7) . . . . ?
C28 C6 C7 S2 -1.1(12) . . . . ?
C10 S2 C7 C6 -180.0(8) . . . . ?
C10 S2 C7 C8 -0.6(8) . . . . ?
C4 C3 C8 C7 -0.7(12) . . . . ?
C2 C3 C8 C7 -177.0(10) . . . . ?
C4 C3 C8 C9 177.9(9) . . . . ?
C2 C3 C8 C9 1.5(18) . . . . ?
C6 C7 C8 C3 -1.6(14) . . . . ?
S2 C7 C8 C3 179.1(7) . . . . ?
C6 C7 C8 C9 179.6(9) . . . . ?
S2 C7 C8 C9 0.3(10) . . . . ?
C3 C8 C9 C10 -178.3(10) . . . . ?
C7 C8 C9 C10 0.4(11) . . . . ?
C3 C8 C9 C11 2.8(18) . . . . ?
C7 C8 C9 C11 -178.6(10) . . . . ?
C8 C9 C10 S3 179.8(7) . . . . ?
C11 C9 C10 S3 -1.0(11) . . . . ?
C8 C9 C10 S2 -0.9(12) . . . . ?
C11 C9 C10 S2 178.3(7) . . . . ?
C12 S3 C10 C9 1.8(9) . . . . ?
C12 S3 C10 S2 -177.4(10) . . . . ?
C7 S2 C10 C9 0.9(9) . . . . ?
C7 S2 C10 S3 -179.9(9) . . . . ?
C10 C9 C11 C12 -0.5(13) . . . . ?
C8 C9 C11 C12 178.4(11) . . . . ?
C10 C9 C11 C13 173.8(12) . . . . ?
C8 C9 C11 C13 -7(2) . . . . ?
C13 C11 C12 S3 -174.2(8) . . . . ?
C9 C11 C12 S3 1.8(13) . . . . ?
C13 C11 C12 S4 1.1(13) . . . . ?
C9 C11 C12 S4 177.2(7) . . . . ?
C10 S3 C12 C11 -2.1(10) . . . . ?
C10 S3 C12 S4 -176.3(11) . . . . ?
C14 S4 C12 C11 -0.3(10) . . . . ?
C14 S4 C12 S3 173.7(11) . . . . ?
C12 C11 C13 C14 -1.6(13) . . . . ?
C9 C11 C13 C14 -175.9(11) . . . . ?
C12 C11 C13 C18 -176.5(11) . . . . ?
C9 C11 C13 C18 9(2) . . . . ?
C11 C13 C14 C15 -178.3(10) . . . . ?
C18 C13 C14 C15 -2.4(15) . . . . ?
C11 C13 C14 S4 1.3(11) . . . . ?
C18 C13 C14 S4 177.2(7) . . . . ?
C12 S4 C14 C13 -0.6(8) . . . . ?
C12 S4 C14 C15 179.1(9) . . . . ?
C13 C14 C15 C16 2.0(16) . . . . ?
S4 C14 C15 C16 -177.6(8) . . . . ?
C13 C14 C15 C35 179.3(9) . . . . ?
S4 C14 C15 C35 -0.3(13) . . . . ?
C14 C15 C16 C17 0.6(14) . . . . ?
C35 C15 C16 C17 -176.6(9) . . . . ?
C14 C15 C16 C42 -179.4(9) . . . . ?
C35 C15 C16 C42 3.4(16) . . . . ?
C15 C16 C17 C18 -2.6(16) . . . . ?
C42 C16 C17 C18 177.4(9) . . . . ?
C15 C16 C17 S5 177.0(8) . . . . ?
C42 C16 C17 S5 -3.0(13) . . . . ?
C20 S5 C17 C16 -179.0(9) . . . . ?
C20 S5 C17 C18 0.6(9) . . . . ?
C16 C17 C18 C13 2.1(15) . . . . ?
S5 C17 C18 C13 -177.5(7) . . . . ?
C16 C17 C18 C19 -179.1(9) . . . . ?
S5 C17 C18 C19 1.3(11) . . . . ?
C14 C13 C18 C17 0.4(14) . . . . ?
C11 C13 C18 C17 175.3(10) . . . . ?
C14 C13 C18 C19 -178.2(10) . . . . ?
C11 C13 C18 C19 -3.2(19) . . . . ?
C17 C18 C19 C20 -3.1(13) . . . . ?
C13 C18 C19 C20 175.6(11) . . . . ?
C17 C18 C19 C2 173.7(11) . . . . ?
C13 C18 C19 C2 -8(2) . . . . ?
C1 C2 C19 C20 8.7(15) . . . . ?
C3 C2 C19 C20 -169.9(11) . . . . ?
C1 C2 C19 C18 -168.0(12) . . . . ?
C3 C2 C19 C18 13(2) . . . . ?
C18 C19 C20 S3D 170.5(8) . . . . ?
C2 C19 C20 S3D -7.1(13) . . . . ?
C18 C19 C20 S5 3.7(13) . . . . ?
C2 C19 C20 S5 -173.9(8) . . . . ?
C1 S3D C20 C19 3.4(11) . . . . ?
C1 S3D C20 S5 166.3(12) . . . . ?
C17 S5 C20 C19 -2.6(11) . . . . ?
C17 S5 C20 S3D -164.3(13) . . . . ?
C6 C5 C21 C22 -78.3(12) . . . . ?
C4 C5 C21 C22 98.4(11) . . . . ?
C5 C21 C22 C23 167.9(8) . . . . ?
C21 C22 C23 C24 -179.2(8) . . . . ?
C22 C23 C24 C25 169.8(8) . . . . ?
C23 C24 C25 C26 165.1(10) . . . . ?
C24 C25 C26 C27 63.2(19) . . . . ?
C5 C6 C28 C29 103.7(11) . . . . ?
C7 C6 C28 C29 -74.6(11) . . . . ?
C6 C28 C29 C30 -170.6(7) . . . . ?
C28 C29 C30 C31 78.3(10) . . . . ?
C29 C30 C31 C32 176.4(8) . . . . ?
C30 C31 C32 C33 -177.3(8) . . . . ?
C31 C32 C33 C34 -178.5(9) . . . . ?
C16 C15 C35 C36 91.4(12) . . . . ?
C14 C15 C35 C36 -85.7(11) . . . . ?
C15 C35 C36 C37 172.9(9) . . . . ?
C35 C36 C37 C38 174.2(9) . . . . ?
C36 C37 C38 C39 -176.8(9) . . . . ?
C37 C38 C39 C40 -169.8(16) . . . . ?
C38 C39 C40 C41 -49(4) . . . . ?
C15 C16 C42 C43 -96.7(12) . . . . ?
C17 C16 C42 C43 83.3(11) . . . . ?
C16 C42 C43 C44 -174.3(8) . . . . ?
C42 C43 C44 C45 177.2(8) . . . . ?
C43 C44 C45 C46 -175.9(8) . . . . ?
C44 C45 C46 C47 -179.4(8) . . . . ?
C45 C46 C47 C48 -177.3(9) . . . . ?
